data_2226657
loop_
_publ_author_name
'Xiao, Jing-Mei'

_publ_section_title
;
 1-Hydroxy-4-aza-1-azoniabicyclo[2.2.2]octane picrate
;
_journal_issue 7
_journal_name_full 'Acta Crystallographica Section E'
_journal_page_first o1764
_journal_paper_doi 10.1107/S1600536810023597
_journal_volume 66
_journal_year 2010
_chemical_formula_iupac 'C6 H13 N2 O +, C6 H2 N3 O7 -'
_chemical_formula_moiety 'C6 H13 N2 O +, C6 H2 N3 O7 -'
_chemical_formula_sum 'C12 H15 N5 O8'
_chemical_formula_weight 357.29
_chemical_name_systematic
;
1-Hydroxy-4-aza-1-azoniabicyclo[2.2.2]octane picrate
;
_space_group_IT_number 14
_symmetry_cell_setting monoclinic
_symmetry_space_group_name_Hall '-P 2ybc'
_symmetry_space_group_name_H-M 'P 1 21/c 1'
_atom_sites_solution_hydrogens geom
_atom_sites_solution_primary direct
_atom_sites_solution_secondary difmap
_audit_creation_method SHELXL-97
_cell_angle_alpha 90.00
_cell_angle_beta 98.73(3)
_cell_angle_gamma 90.00
_cell_formula_units_Z 4
_cell_length_a 11.521(2)
_cell_length_b 19.230(4)
_cell_length_c 6.9921(14)
_cell_measurement_reflns_used 5732
_cell_measurement_temperature 293(2)
_cell_measurement_theta_max 27.48
_cell_measurement_theta_min 3.75
_cell_volume 1531.1(5)
_computing_cell_refinement 'CrystalClear (Rigaku, 2005)'
_computing_data_collection 'CrystalClear (Rigaku, 2005)'
_computing_data_reduction 'CrystalClear (Rigaku, 2005)'
_computing_molecular_graphics 'SHELXTL (Sheldrick, 2008)'
_computing_publication_material 'SHELXL97 (Sheldrick, 2008)'
_computing_structure_refinement 'SHELXL97 (Sheldrick, 2008)'
_computing_structure_solution 'SHELXS97 (Sheldrick, 2008)'
_diffrn_ambient_temperature 293(2)
_diffrn_measured_fraction_theta_full 0.999
_diffrn_measured_fraction_theta_max 0.999
_diffrn_measurement_device_type 'Rigaku Mercury2'
_diffrn_measurement_method 'CCD Profile fitting'
_diffrn_radiation_monochromator graphite
_diffrn_radiation_source 'fine-focus sealed tube'
_diffrn_radiation_type MoK\a
_diffrn_radiation_wavelength 0.71073
_diffrn_reflns_av_R_equivalents 0.0640
_diffrn_reflns_av_sigmaI/netI 0.0513
_diffrn_reflns_limit_h_max 14
_diffrn_reflns_limit_h_min -14
_diffrn_reflns_limit_k_max 24
_diffrn_reflns_limit_k_min -24
_diffrn_reflns_limit_l_max 9
_diffrn_reflns_limit_l_min -9
_diffrn_reflns_number 15623
_diffrn_reflns_theta_full 27.48
_diffrn_reflns_theta_max 27.48
_diffrn_reflns_theta_min 3.13
_diffrn_standards_number 0
_exptl_absorpt_coefficient_mu 0.132
_exptl_absorpt_correction_T_max 0.298
_exptl_absorpt_correction_T_min 0.176
_exptl_absorpt_correction_type multi-scan
_exptl_absorpt_process_details '(CrystalClear; Rigaku, 2005)'
_exptl_crystal_colour yellow
_exptl_crystal_density_diffrn 1.550
_exptl_crystal_density_method 'not measured'
_exptl_crystal_description Prism
_exptl_crystal_F_000 744
_exptl_crystal_size_max 0.3
_exptl_crystal_size_mid 0.25
_exptl_crystal_size_min 0.2
_refine_diff_density_max 0.182
_refine_diff_density_min -0.168
_refine_ls_extinction_coef 0.018(2)
_refine_ls_extinction_expression Fc^*^=kFc[1+0.001xFc^2^\l^3^/sin(2\q)]^-1/4^
_refine_ls_extinction_method SHELXL
_refine_ls_goodness_of_fit_ref 0.834
_refine_ls_hydrogen_treatment mixed
_refine_ls_matrix_type full
_refine_ls_number_parameters 249
_refine_ls_number_reflns 3495
_refine_ls_number_restraints 0
_refine_ls_restrained_S_all 0.834
_refine_ls_R_factor_all 0.1046
_refine_ls_R_factor_gt 0.0557
_refine_ls_shift/su_max 0.000
_refine_ls_shift/su_mean 0.000
_refine_ls_structure_factor_coef Fsqd
_refine_ls_weighting_details 'calc w=1/[\s^2^(Fo^2^)+(0.0905P)^2^+1.2925P] where P=(Fo^2^+2Fc^2^)/3'
_refine_ls_weighting_scheme calc
_refine_ls_wR_factor_gt 0.1404
_refine_ls_wR_factor_ref 0.1760
_reflns_number_gt 2111
_reflns_number_total 3495
_reflns_threshold_expression >2sigma(I)
_cod_data_source_file rz2465.cif
_cod_data_source_block I
_cod_original_cell_volume 1531.2(5)
_cod_original_sg_symbol_Hall '-P 2ybc '
_cod_original_sg_symbol_H-M 'P 21/c '
_cod_database_code 2226657
_cod_database_fobs_code 2226657

loop_
_symmetry_equiv_pos_as_xyz
'x, y, z'
'-x, y+1/2, -z+1/2'
'-x, -y, -z'
'x, -y-1/2, z-1/2'

loop_
_atom_site_type_symbol
_atom_site_label
_atom_site_fract_x
_atom_site_fract_y
_atom_site_fract_z
_atom_site_U_iso_or_equiv
_atom_site_adp_type
_atom_site_calc_flag
_atom_site_refinement_flags
_atom_site_occupancy
_atom_site_disorder_assembly
_atom_site_disorder_group
C C1 0.30226(19) 0.18175(13) 0.6927(3) 0.0374(5) Uani d . 1 . .
C C2 0.3052(2) 0.25659(13) 0.7118(3) 0.0395(6) Uani d . 1 . .
C C3 0.2105(2) 0.29629(13) 0.7377(3) 0.0413(6) Uani d . 1 . .
H H3 0.2160 0.3445 0.7403 0.050 Uiso calc R 1 . .
C C4 0.1062(2) 0.26361(13) 0.7599(3) 0.0392(6) Uani d . 1 . .
C C5 0.0965(2) 0.19198(14) 0.7588(3) 0.0403(6) Uani d . 1 . .
H H5 0.0271 0.1706 0.7794 0.048 Uiso calc R 1 . .
C C6 0.1917(2) 0.15287(13) 0.7266(3) 0.0387(5) Uani d . 1 . .
C C7 0.6393(2) 0.10824(17) 0.9188(4) 0.0584(8) Uani d . 1 . .
H H7A 0.6286 0.0821 1.0335 0.070 Uiso calc R 1 . .
H H7B 0.5852 0.1472 0.9055 0.070 Uiso calc R 1 . .
C C8 0.7660(3) 0.1343(2) 0.9351(6) 0.0926(13) Uani d . 1 . .
H H8A 0.7658 0.1847 0.9319 0.111 Uiso calc R 1 . .
H H8B 0.8091 0.1198 1.0587 0.111 Uiso calc R 1 . .
C C9 0.6332(2) 0.10287(15) 0.5683(4) 0.0510(7) Uani d . 1 . .
H H9A 0.5798 0.1421 0.5511 0.061 Uiso calc R 1 . .
H H9B 0.6177 0.0734 0.4547 0.061 Uiso calc R 1 . .
C C10 0.7612(3) 0.1282(2) 0.5971(6) 0.0763(10) Uani d . 1 . .
H H10A 0.8001 0.1093 0.4951 0.092 Uiso calc R 1 . .
H H10B 0.7619 0.1785 0.5862 0.092 Uiso calc R 1 . .
C C11 0.7006(2) 0.00311(16) 0.7672(5) 0.0630(8) Uani d . 1 . .
H H11A 0.6863 -0.0269 0.6545 0.076 Uiso calc R 1 . .
H H11B 0.6907 -0.0240 0.8806 0.076 Uiso calc R 1 . .
C C12 0.8254(3) 0.03364(19) 0.7890(7) 0.0869(12) Uani d . 1 . .
H H12A 0.8693 0.0186 0.9114 0.104 Uiso calc R 1 . .
H H12B 0.8649 0.0156 0.6864 0.104 Uiso calc R 1 . .
N N1 0.41469(19) 0.29372(12) 0.6998(3) 0.0490(6) Uani d . 1 . .
N N2 0.00623(19) 0.30586(13) 0.7894(3) 0.0510(6) Uani d . 1 . .
N N3 0.1777(2) 0.07762(13) 0.7258(4) 0.0558(6) Uani d . 1 . .
N N4 0.61729(16) 0.06299(10) 0.7448(3) 0.0406(5) Uani d . 1 . .
N N5 0.8256(2) 0.10837(14) 0.7815(4) 0.0641(7) Uani d . 1 . .
O O1 0.50786(17) 0.26560(12) 0.7614(4) 0.0752(7) Uani d . 1 . .
O O2 0.40780(19) 0.35263(11) 0.6338(3) 0.0678(6) Uani d . 1 . .
O O3 0.0149(2) 0.36879(12) 0.7812(4) 0.0798(7) Uani d . 1 . .
O O4 -0.08245(17) 0.27652(12) 0.8233(3) 0.0684(6) Uani d . 1 . .
O O5 0.0766(4) 0.0514(3) 0.6742(11) 0.0852(18) Uani d P 0.50 . .
O O6 0.2617(12) 0.0371(7) 0.7403(19) 0.066(2) Uani d P 0.50 . .
O O5' 0.1080(6) 0.0591(3) 0.8345(12) 0.100(2) Uani d P 0.50 . .
O O6' 0.2427(13) 0.0432(7) 0.670(2) 0.109(5) Uani d P 0.50 . .
O O7 0.38528(15) 0.14793(9) 0.6419(3) 0.0523(5) Uani d . 1 . .
O O8 0.50320(16) 0.03390(10) 0.7282(3) 0.0545(5) Uani d . 1 . .
H H1 0.457(3) 0.0704(19) 0.712(5) 0.081(11) Uiso d . 1 . .

loop_
_atom_site_aniso_label
_atom_site_aniso_U_11
_atom_site_aniso_U_22
_atom_site_aniso_U_33
_atom_site_aniso_U_12
_atom_site_aniso_U_13
_atom_site_aniso_U_23
C1 0.0312(12) 0.0454(13) 0.0352(12) 0.0040(10) 0.0038(9) 0.0017(10)
C2 0.0347(13) 0.0486(14) 0.0352(12) -0.0032(10) 0.0054(10) -0.0010(10)
C3 0.0445(14) 0.0450(14) 0.0329(12) 0.0040(11) 0.0011(10) -0.0022(10)
C4 0.0326(12) 0.0512(15) 0.0335(12) 0.0090(10) 0.0038(9) -0.0019(10)
C5 0.0312(12) 0.0570(15) 0.0329(12) 0.0011(11) 0.0055(9) 0.0020(11)
C6 0.0351(12) 0.0457(14) 0.0356(12) 0.0018(10) 0.0068(9) 0.0032(10)
C7 0.0515(17) 0.073(2) 0.0507(16) -0.0038(14) 0.0083(13) -0.0132(14)
C8 0.061(2) 0.121(3) 0.095(3) -0.024(2) 0.0081(19) -0.046(2)
C9 0.0486(15) 0.0561(16) 0.0494(15) -0.0041(12) 0.0104(12) 0.0049(13)
C10 0.0558(19) 0.083(2) 0.094(3) -0.0133(17) 0.0259(18) 0.020(2)
C11 0.0495(17) 0.0467(16) 0.092(2) 0.0080(13) 0.0076(15) 0.0077(15)
C12 0.0439(18) 0.071(2) 0.144(4) 0.0117(16) 0.0082(19) 0.012(2)
N1 0.0454(13) 0.0509(14) 0.0521(13) -0.0051(10) 0.0120(10) -0.0065(11)
N2 0.0424(13) 0.0605(15) 0.0482(13) 0.0137(11) 0.0005(10) -0.0046(11)
N3 0.0387(12) 0.0511(14) 0.0797(17) 0.0007(11) 0.0161(12) 0.0093(13)
N4 0.0302(10) 0.0398(11) 0.0521(12) -0.0012(8) 0.0069(8) 0.0013(9)
N5 0.0356(12) 0.0671(17) 0.0889(19) -0.0035(11) 0.0072(12) -0.0048(14)
O1 0.0361(11) 0.0724(15) 0.115(2) -0.0041(10) 0.0032(11) -0.0038(13)
O2 0.0672(14) 0.0541(13) 0.0866(16) -0.0109(10) 0.0263(11) 0.0066(11)
O3 0.0601(14) 0.0561(14) 0.123(2) 0.0194(11) 0.0128(13) -0.0058(13)
O4 0.0412(11) 0.0803(15) 0.0881(16) 0.0105(10) 0.0235(10) -0.0057(12)
O5 0.039(3) 0.054(3) 0.163(6) -0.011(2) 0.018(3) -0.014(4)
O6 0.046(3) 0.047(3) 0.104(5) 0.004(2) 0.008(3) 0.015(3)
O5' 0.080(4) 0.072(4) 0.160(6) 0.005(3) 0.059(4) 0.040(4)
O6' 0.086(8) 0.051(6) 0.204(15) -0.005(5) 0.071(9) -0.045(8)
O7 0.0383(10) 0.0505(11) 0.0712(13) 0.0069(8) 0.0187(9) 0.0019(9)
O8 0.0354(10) 0.0458(11) 0.0828(14) -0.0078(8) 0.0108(9) 0.0026(10)

loop_
_atom_type_symbol
_atom_type_description
_atom_type_scat_dispersion_real
_atom_type_scat_dispersion_imag
_atom_type_scat_source
C C 0.0033 0.0016 'International Tables Vol C Tables 4.2.6.8 and 6.1.1.4'
H H 0.0000 0.0000 'International Tables Vol C Tables 4.2.6.8 and 6.1.1.4'
N N 0.0061 0.0033 'International Tables Vol C Tables 4.2.6.8 and 6.1.1.4'
O O 0.0106 0.0060 'International Tables Vol C Tables 4.2.6.8 and 6.1.1.4'

loop_
_geom_angle_atom_site_label_1
_geom_angle_atom_site_label_2
_geom_angle_atom_site_label_3
_geom_angle_site_symmetry_1
_geom_angle_site_symmetry_3
_geom_angle
_geom_angle_publ_flag
O7 C1 C6 . . 125.4(2) ?
O7 C1 C2 . . 122.4(2) ?
C6 C1 C2 . . 112.1(2) ?
C3 C2 C1 . . 124.1(2) ?
C3 C2 N1 . . 116.6(2) ?
C1 C2 N1 . . 119.3(2) ?
C2 C3 C4 . . 119.0(2) ?
C2 C3 H3 . . 120.5 ?
C4 C3 H3 . . 120.5 ?
C5 C4 C3 . . 121.5(2) ?
C5 C4 N2 . . 119.6(2) ?
C3 C4 N2 . . 118.9(2) ?
C6 C5 C4 . . 118.7(2) ?
C6 C5 H5 . . 120.7 ?
C4 C5 H5 . . 120.7 ?
C5 C6 C1 . . 124.2(2) ?
C5 C6 N3 . . 117.0(2) ?
C1 C6 N3 . . 118.8(2) ?
N4 C7 C8 . . 107.1(2) ?
N4 C7 H7A . . 110.3 ?
C8 C7 H7A . . 110.3 ?
N4 C7 H7B . . 110.3 ?
C8 C7 H7B . . 110.3 ?
H7A C7 H7B . . 108.5 ?
N5 C8 C7 . . 112.7(3) ?
N5 C8 H8A . . 109.0 ?
C7 C8 H8A . . 109.0 ?
N5 C8 H8B . . 109.0 ?
C7 C8 H8B . . 109.0 ?
H8A C8 H8B . . 107.8 ?
N4 C9 C10 . . 106.9(2) ?
N4 C9 H9A . . 110.3 ?
C10 C9 H9A . . 110.3 ?
N4 C9 H9B . . 110.3 ?
C10 C9 H9B . . 110.3 ?
H9A C9 H9B . . 108.6 ?
N5 C10 C9 . . 112.8(2) ?
N5 C10 H10A . . 109.0 ?
C9 C10 H10A . . 109.0 ?
N5 C10 H10B . . 109.0 ?
C9 C10 H10B . . 109.0 ?
H10A C10 H10B . . 107.8 ?
N4 C11 C12 . . 107.0(2) ?
N4 C11 H11A . . 110.3 ?
C12 C11 H11A . . 110.3 ?
N4 C11 H11B . . 110.3 ?
C12 C11 H11B . . 110.3 ?
H11A C11 H11B . . 108.6 ?
N5 C12 C11 . . 112.6(3) ?
N5 C12 H12A . . 109.1 ?
C11 C12 H12A . . 109.1 ?
N5 C12 H12B . . 109.1 ?
C11 C12 H12B . . 109.1 ?
H12A C12 H12B . . 107.8 ?
O1 N1 O2 . . 123.2(2) ?
O1 N1 C2 . . 118.9(2) ?
O2 N1 C2 . . 117.8(2) ?
O3 N2 O4 . . 123.1(2) ?
O3 N2 C4 . . 118.6(2) ?
O4 N2 C4 . . 118.3(2) ?
O6' N3 O5' . . 125.3(8) ?
O6 N3 O5' . . 110.0(7) ?
O6' N3 O5 . . 107.5(9) ?
O6 N3 O5 . . 116.5(8) ?
O5' N3 O5 . . 53.7(4) ?
O6' N3 C6 . . 120.9(8) ?
O6 N3 C6 . . 122.9(7) ?
O5' N3 C6 . . 111.4(4) ?
O5 N3 C6 . . 119.4(3) ?
O8 N4 C7 . . 109.82(19) ?
O8 N4 C9 . . 111.43(18) ?
C7 N4 C9 . . 110.5(2) ?
O8 N4 C11 . . 106.12(19) ?
C7 N4 C11 . . 109.8(2) ?
C9 N4 C11 . . 109.0(2) ?
C12 N5 C10 . . 107.1(3) ?
C12 N5 C8 . . 108.3(3) ?
C10 N5 C8 . . 109.6(3) ?
O5' O5 N3 . . 61.7(4) ?
O6' O6 N3 . . 64(3) ?
O5 O5' N3 . . 64.6(4) ?
O6 O6' N3 . . 91(3) ?
N4 O8 H1 . . 103(2) ?

loop_
_geom_bond_atom_site_label_1
_geom_bond_atom_site_label_2
_geom_bond_site_symmetry_2
_geom_bond_distance
_geom_bond_publ_flag
C1 O7 . 1.252(3) ?
C1 C6 . 1.442(3) ?
C1 C2 . 1.445(4) ?
C2 C3 . 1.365(3) ?
C2 N1 . 1.463(3) ?
C3 C4 . 1.386(3) ?
C3 H3 . 0.9300 ?
C4 C5 . 1.382(4) ?
C4 N2 . 1.450(3) ?
C5 C6 . 1.376(3) ?
C5 H5 . 0.9300 ?
C6 N3 . 1.456(3) ?
C7 N4 . 1.486(3) ?
C7 C8 . 1.531(4) ?
C7 H7A . 0.9700 ?
C7 H7B . 0.9700 ?
C8 N5 . 1.447(5) ?
C8 H8A . 0.9700 ?
C8 H8B . 0.9700 ?
C9 N4 . 1.488(3) ?
C9 C10 . 1.537(4) ?
C9 H9A . 0.9700 ?
C9 H9B . 0.9700 ?
C10 N5 . 1.438(4) ?
C10 H10A . 0.9700 ?
C10 H10B . 0.9700 ?
C11 N4 . 1.492(3) ?
C11 C12 . 1.540(4) ?
C11 H11A . 0.9700 ?
C11 H11B . 0.9700 ?
C12 N5 . 1.438(4) ?
C12 H12A . 0.9700 ?
C12 H12B . 0.9700 ?
N1 O1 . 1.221(3) ?
N1 O2 . 1.221(3) ?
N2 O3 . 1.216(3) ?
N2 O4 . 1.222(3) ?
N3 O6' . 1.114(14) ?
N3 O6 . 1.235(13) ?
N3 O5' . 1.239(6) ?
N3 O5 . 1.271(5) ?
N4 O8 . 1.417(2) ?
O5 O5' . 1.134(8) ?
O6 O6' . 0.52(2) ?
O8 H1 . 0.88(3) ?

loop_
_geom_hbond_atom_site_label_D
_geom_hbond_atom_site_label_H
_geom_hbond_atom_site_label_A
_geom_hbond_site_symmetry_A
_geom_hbond_distance_DH
_geom_hbond_distance_HA
_geom_hbond_distance_DA
_geom_hbond_angle_DHA
O8 H1 O7 . 0.88(3) 1.74(4) 2.602(3) 167(3)
O8 H1 O6' . 0.88(3) 2.50(4) 2.973(15) 115(3)
C7 H7B O1 . 0.97 2.59 3.486(4) 153
C9 H9A O7 . 0.97 2.42 3.102(3) 127
C5 H5 N5 1_455 0.93 2.61 3.536(3) 171
C11 H11A O6' 3_656 0.97 2.54 3.342(15) 139
C12 H12A O5' 3_657 0.97 2.31 3.176(9) 149
C12 H12B O5 1_655 0.97 2.55 3.137(7) 119
